data_2237801
loop_
_publ_author_name
'Yu, Jianfeng'
'Tang, Shiming'
'Zeng, Jingbin'
'Yan, Zifeng'

_publ_section_title
;
 Ethyl
 4-anilino-2,6-bis(4-chlorophenyl)-1-phenyl-1,2,5,6-tetrahydropyridine-3-carboxylate
;
_journal_coeditor_code CV5409
_journal_issue 6
_journal_name_full 'Acta Crystallographica Section E'
_journal_page_first o947
_journal_page_last o948
_journal_paper_doi 10.1107/S1600536813013573
_journal_volume 69
_journal_year 2013
_chemical_formula_iupac 'C32 H28 Cl2 N2 O2'
_chemical_formula_moiety 'C32 H28 Cl2 N2 O2'
_chemical_formula_sum 'C32 H28 Cl2 N2 O2'
_chemical_formula_weight 543.46
_chemical_name_systematic 'Ethyl 4-anilino-2,6-bis(4-chlorophenyl)-1-phenyl-1,2,5,6-tetrahydropyridine-3-carboxylate'
_space_group_IT_number 2
_symmetry_cell_setting triclinic
_symmetry_space_group_name_Hall '-P 1'
_symmetry_space_group_name_H-M 'P -1'
_atom_sites_solution_hydrogens geom
_atom_sites_solution_primary direct
_atom_sites_solution_secondary difmap
_audit_creation_method SHELXL-97
_cell_angle_alpha 78.584(6)
_cell_angle_beta 82.056(6)
_cell_angle_gamma 68.390(6)
_cell_formula_units_Z 2
_cell_length_a 9.559(4)
_cell_length_b 9.656(3)
_cell_length_c 16.392(6)
_cell_measurement_reflns_used 1798
_cell_measurement_temperature 296(2)
_cell_measurement_theta_max 25.507
_cell_measurement_theta_min 2.534
_cell_volume 1375.3(9)
_computing_cell_refinement 'SAINT (Bruker, 2007)'
_computing_data_collection 'SMART (Bruker, 2007)'
_computing_data_reduction 'SAINT (Bruker, 2007)'
_computing_molecular_graphics 'SHELXTL (Sheldrick, 2008)'
_computing_publication_material 'SHELXTL (Sheldrick, 2008)'
_computing_structure_refinement 'SHELXL97 (Sheldrick, 2008)'
_computing_structure_solution 'SHELXS97 (Sheldrick, 2008)'
_diffrn_ambient_temperature 296(2)
_diffrn_measured_fraction_theta_full 0.978
_diffrn_measured_fraction_theta_max 0.978
_diffrn_measurement_device_type 'Bruker SMART CCD area-detector'
_diffrn_measurement_method 'phi and omega scans'
_diffrn_radiation_monochromator graphite
_diffrn_radiation_source 'fine-focus sealed tube'
_diffrn_radiation_type MoK\a
_diffrn_radiation_wavelength 0.71073
_diffrn_reflns_av_R_equivalents 0.0217
_diffrn_reflns_av_sigmaI/netI 0.0501
_diffrn_reflns_limit_h_max 11
_diffrn_reflns_limit_h_min -11
_diffrn_reflns_limit_k_max 8
_diffrn_reflns_limit_k_min -11
_diffrn_reflns_limit_l_max 15
_diffrn_reflns_limit_l_min -19
_diffrn_reflns_number 6863
_diffrn_reflns_theta_full 25.05
_diffrn_reflns_theta_max 25.05
_diffrn_reflns_theta_min 2.30
_exptl_absorpt_coefficient_mu 0.268
_exptl_absorpt_correction_T_max 0.9508
_exptl_absorpt_correction_T_min 0.9335
_exptl_absorpt_correction_type multi-scan
_exptl_absorpt_process_details '(SADABS; Sheldrick, 1996)'
_exptl_crystal_colour yellow
_exptl_crystal_density_diffrn 1.312
_exptl_crystal_density_method 'not measured'
_exptl_crystal_description block
_exptl_crystal_F_000 568
_exptl_crystal_size_max 0.26
_exptl_crystal_size_mid 0.22
_exptl_crystal_size_min 0.19
_refine_diff_density_max 0.489
_refine_diff_density_min -0.468
_refine_ls_extinction_method none
_refine_ls_goodness_of_fit_ref 1.084
_refine_ls_hydrogen_treatment constr
_refine_ls_matrix_type full
_refine_ls_number_parameters 344
_refine_ls_number_reflns 4767
_refine_ls_number_restraints 0
_refine_ls_restrained_S_all 1.084
_refine_ls_R_factor_all 0.1113
_refine_ls_R_factor_gt 0.0703
_refine_ls_shift/su_max 0.019
_refine_ls_shift/su_mean 0.002
_refine_ls_structure_factor_coef Fsqd
_refine_ls_weighting_details 'calc w=1/[\s^2^(Fo^2^)+(0.2P)^2^+0.5326P] where P=(Fo^2^+2Fc^2^)/3'
_refine_ls_weighting_scheme calc
_refine_ls_wR_factor_gt 0.2004
_refine_ls_wR_factor_ref 0.3104
_reflns_number_gt 3177
_reflns_number_total 4767
_reflns_threshold_expression I>2sigma(I)
_cod_data_source_file cv5409.cif
_cod_data_source_block I
_cod_original_cell_volume 1375.3(8)
_cod_database_code 2237801
_cod_database_fobs_code 2237801

loop_
_symmetry_equiv_pos_as_xyz
'x, y, z'
'-x, -y, -z'

loop_
_atom_site_type_symbol
_atom_site_label
_atom_site_fract_x
_atom_site_fract_y
_atom_site_fract_z
_atom_site_U_iso_or_equiv
_atom_site_adp_type
_atom_site_calc_flag
_atom_site_refinement_flags
_atom_site_occupancy
_atom_site_symmetry_multiplicity
Cl Cl1 1.27799(17) 0.38291(18) 0.06256(10) 0.0849(6) Uani d . 1 1
Cl Cl2 0.09798(15) 1.31946(16) 0.46084(8) 0.0691(5) Uani d . 1 1
N N1 0.6407(5) 0.5253(4) 0.3247(2) 0.0506(9) Uani d . 1 1
H H1 0.6027 0.4977 0.2889 0.061 Uiso calc R 1 1
N N2 0.7215(4) 0.9294(4) 0.2401(2) 0.0402(8) Uani d . 1 1
O O1 0.4493(4) 0.6217(4) 0.2051(2) 0.0678(10) Uani d . 1 1
O O2 0.4070(4) 0.8552(4) 0.1351(2) 0.0603(9) Uani d . 1 1
C C1 0.6425(5) 0.6679(5) 0.3057(3) 0.0419(10) Uani d . 1 1
C C2 0.7482(5) 0.7082(5) 0.3480(2) 0.0421(9) Uani d . 1 1
H H2A 0.8212 0.6170 0.3754 0.051 Uiso calc R 1 1
H H2B 0.6920 0.7693 0.3902 0.051 Uiso calc R 1 1
C C3 0.8308(5) 0.7960(4) 0.2840(2) 0.0405(9) Uani d . 1 1
H H3 0.8882 0.8310 0.3152 0.049 Uiso calc R 1 1
C C4 0.5689(4) 0.9325(4) 0.2344(2) 0.0371(9) Uani d . 1 1
H H4 0.5410 0.9801 0.1775 0.045 Uiso calc R 1 1
C C5 0.5638(4) 0.7749(4) 0.2465(2) 0.0388(9) Uani d . 1 1
C C6 0.6926(5) 0.4163(5) 0.3953(3) 0.0494(11) Uani d . 1 1
C C7 0.7525(6) 0.2653(5) 0.3857(4) 0.0641(13) Uani d . 1 1
H H7 0.7638 0.2389 0.3330 0.077 Uiso calc R 1 1
C C8 0.7951(8) 0.1552(7) 0.4538(5) 0.088(2) Uani d . 1 1
H H8 0.8324 0.0542 0.4472 0.106 Uiso calc R 1 1
C C9 0.7834(9) 0.1921(9) 0.5310(5) 0.099(3) Uani d . 1 1
H H9 0.8170 0.1170 0.5764 0.119 Uiso calc R 1 1
C C10 0.7204(7) 0.3435(8) 0.5415(4) 0.0806(18) Uani d . 1 1
H H10 0.7077 0.3691 0.5945 0.097 Uiso calc R 1 1
C C11 0.6774(6) 0.4544(6) 0.4736(3) 0.0603(13) Uani d . 1 1
H H11 0.6379 0.5553 0.4804 0.072 Uiso calc R 1 1
C C12 0.9429(4) 0.6958(4) 0.2266(2) 0.0382(9) Uani d . 1 1
C C13 0.9158(5) 0.7039(5) 0.1448(3) 0.0454(10) Uani d . 1 1
H H13 0.8267 0.7731 0.1235 0.054 Uiso calc R 1 1
C C14 1.0212(5) 0.6088(5) 0.0943(3) 0.0516(11) Uani d . 1 1
H H14 1.0037 0.6157 0.0390 0.062 Uiso calc R 1 1
C C15 1.1500(5) 0.5056(5) 0.1261(3) 0.0503(11) Uani d . 1 1
C C16 1.1801(5) 0.4959(5) 0.2059(3) 0.0584(13) Uani d . 1 1
H H16 1.2691 0.4253 0.2267 0.070 Uiso calc R 1 1
C C17 1.0788(5) 0.5906(5) 0.2554(3) 0.0469(10) Uani d . 1 1
H H17 1.1007 0.5850 0.3098 0.056 Uiso calc R 1 1
C C18 0.7597(5) 1.0556(4) 0.2053(2) 0.0403(9) Uani d . 1 1
C C19 0.9054(5) 1.0534(5) 0.2023(3) 0.0464(10) Uani d . 1 1
H H19 0.9813 0.9653 0.2230 0.056 Uiso calc R 1 1
C C20 0.9399(6) 1.1826(6) 0.1684(3) 0.0581(12) Uani d . 1 1
H H20 1.0386 1.1794 0.1675 0.070 Uiso calc R 1 1
C C21 0.8328(6) 1.3126(5) 0.1367(3) 0.0603(13) Uani d . 1 1
H H21 0.8570 1.3980 0.1146 0.072 Uiso calc R 1 1
C C22 0.6888(6) 1.3157(5) 0.1378(3) 0.0541(12) Uani d . 1 1
H H22 0.6148 1.4036 0.1151 0.065 Uiso calc R 1 1
C C23 0.6513(5) 1.1904(5) 0.1721(3) 0.0463(10) Uani d . 1 1
H H23 0.5519 1.1959 0.1731 0.056 Uiso calc R 1 1
C C24 0.4517(4) 1.0286(4) 0.2940(2) 0.0362(9) Uani d . 1 1
C C25 0.4924(5) 1.0732(5) 0.3592(3) 0.0504(11) Uani d . 1 1
H H25 0.5940 1.0438 0.3683 0.060 Uiso calc R 1 1
C C26 0.3851(5) 1.1606(6) 0.4112(3) 0.0552(12) Uani d . 1 1
H H26 0.4137 1.1895 0.4552 0.066 Uiso calc R 1 1
C C27 0.2356(5) 1.2047(5) 0.3973(3) 0.0472(10) Uani d . 1 1
C C28 0.1902(5) 1.1639(5) 0.3319(3) 0.0502(11) Uani d . 1 1
H H28 0.0886 1.1953 0.3223 0.060 Uiso calc R 1 1
C C29 0.2995(5) 1.0758(5) 0.2818(3) 0.0462(10) Uani d . 1 1
H H29 0.2705 1.0466 0.2379 0.055 Uiso calc R 1 1
C C30 0.4708(5) 0.7404(5) 0.1958(3) 0.0453(10) Uani d . 1 1
C C31 0.3141(7) 0.8271(7) 0.0817(4) 0.0794(18) Uani d . 1 1
H H31A 0.2309 0.8039 0.1148 0.095 Uiso calc R 1 1
H H31B 0.3736 0.7420 0.0538 0.095 Uiso calc R 1 1
C C32 0.2570(9) 0.9630(8) 0.0205(4) 0.096(2) Uani d . 1 1
H H32A 0.1894 1.0437 0.0483 0.145 Uiso calc R 1 1
H H32B 0.2042 0.9438 -0.0193 0.145 Uiso calc R 1 1
H H32C 0.3399 0.9908 -0.0079 0.145 Uiso calc R 1 1

loop_
_atom_site_aniso_label
_atom_site_aniso_U_11
_atom_site_aniso_U_22
_atom_site_aniso_U_33
_atom_site_aniso_U_12
_atom_site_aniso_U_13
_atom_site_aniso_U_23
Cl1 0.0700(10) 0.0711(10) 0.0914(11) 0.0050(7) 0.0067(8) -0.0297(8)
Cl2 0.0595(8) 0.0782(9) 0.0611(8) -0.0053(6) 0.0006(6) -0.0325(7)
N1 0.065(2) 0.0365(19) 0.056(2) -0.0222(17) -0.0190(18) -0.0033(16)
N2 0.0390(18) 0.0324(17) 0.049(2) -0.0133(14) -0.0061(15) -0.0038(14)
O1 0.076(2) 0.0438(19) 0.095(3) -0.0248(17) -0.043(2) -0.0047(18)
O2 0.079(2) 0.0481(18) 0.059(2) -0.0205(17) -0.0343(17) -0.0056(15)
C1 0.049(2) 0.037(2) 0.044(2) -0.0191(18) -0.0037(18) -0.0065(17)
C2 0.045(2) 0.044(2) 0.039(2) -0.0160(19) -0.0061(17) -0.0052(17)
C3 0.050(2) 0.035(2) 0.041(2) -0.0171(18) -0.0121(18) -0.0060(17)
C4 0.037(2) 0.037(2) 0.039(2) -0.0149(17) -0.0053(16) -0.0046(16)
C5 0.038(2) 0.036(2) 0.044(2) -0.0111(17) -0.0048(17) -0.0114(17)
C6 0.050(3) 0.041(2) 0.059(3) -0.023(2) -0.011(2) 0.005(2)
C7 0.069(3) 0.046(3) 0.080(4) -0.023(2) -0.012(3) -0.004(2)
C8 0.085(4) 0.051(3) 0.126(6) -0.028(3) -0.035(4) 0.018(4)
C9 0.106(5) 0.088(5) 0.105(6) -0.053(4) -0.041(4) 0.044(4)
C10 0.080(4) 0.103(5) 0.062(3) -0.047(4) -0.009(3) 0.011(3)
C11 0.057(3) 0.068(3) 0.053(3) -0.026(3) 0.007(2) -0.003(2)
C12 0.038(2) 0.031(2) 0.044(2) -0.0117(17) -0.0122(16) 0.0014(16)
C13 0.044(2) 0.041(2) 0.045(2) -0.0073(18) -0.0086(18) -0.0044(18)
C14 0.052(3) 0.051(3) 0.047(2) -0.012(2) -0.007(2) -0.010(2)
C15 0.044(2) 0.040(2) 0.064(3) -0.014(2) -0.001(2) -0.006(2)
C16 0.043(3) 0.045(3) 0.074(3) -0.003(2) -0.017(2) 0.006(2)
C17 0.037(2) 0.045(2) 0.053(2) -0.0064(19) -0.0157(18) 0.0011(19)
C18 0.054(2) 0.032(2) 0.039(2) -0.0166(18) 0.0011(17) -0.0121(16)
C19 0.049(2) 0.045(2) 0.050(2) -0.021(2) -0.0018(19) -0.0106(19)
C20 0.069(3) 0.062(3) 0.054(3) -0.038(3) -0.006(2) -0.006(2)
C21 0.071(3) 0.046(3) 0.067(3) -0.028(3) -0.001(3) -0.004(2)
C22 0.072(3) 0.036(2) 0.053(3) -0.017(2) -0.005(2) -0.007(2)
C23 0.054(3) 0.040(2) 0.045(2) -0.017(2) -0.0001(19) -0.0088(18)
C24 0.042(2) 0.0295(19) 0.038(2) -0.0125(16) -0.0084(16) -0.0028(15)
C25 0.046(2) 0.058(3) 0.052(2) -0.017(2) -0.0110(19) -0.016(2)
C26 0.055(3) 0.069(3) 0.048(3) -0.021(2) -0.002(2) -0.027(2)
C27 0.053(3) 0.043(2) 0.044(2) -0.013(2) -0.0071(19) -0.0077(18)
C28 0.040(2) 0.048(3) 0.058(3) -0.005(2) -0.013(2) -0.011(2)
C29 0.050(2) 0.041(2) 0.050(2) -0.0119(19) -0.0154(19) -0.0117(19)
C30 0.042(2) 0.037(2) 0.056(3) -0.0080(18) -0.0125(19) -0.0126(19)
C31 0.094(4) 0.069(4) 0.081(4) -0.018(3) -0.046(3) -0.018(3)
C32 0.119(6) 0.091(5) 0.070(4) -0.010(4) -0.045(4) -0.020(3)

loop_
_atom_type_symbol
_atom_type_description
_atom_type_scat_dispersion_real
_atom_type_scat_dispersion_imag
_atom_type_scat_source
C C 0.0033 0.0016 'International Tables Vol C Tables 4.2.6.8 and 6.1.1.4'
H H 0.0000 0.0000 'International Tables Vol C Tables 4.2.6.8 and 6.1.1.4'
N N 0.0061 0.0033 'International Tables Vol C Tables 4.2.6.8 and 6.1.1.4'
O O 0.0106 0.0060 'International Tables Vol C Tables 4.2.6.8 and 6.1.1.4'
Cl Cl 0.1484 0.1585 'International Tables Vol C Tables 4.2.6.8 and 6.1.1.4'

loop_
_geom_angle_atom_site_label_1
_geom_angle_atom_site_label_2
_geom_angle_atom_site_label_3
_geom_angle
C1 N1 C6 128.7(4)
C1 N1 H1 115.7
C6 N1 H1 115.7
C18 N2 C3 120.5(3)
C18 N2 C4 119.7(3)
C3 N2 C4 119.8(3)
C30 O2 C31 116.2(4)
C5 C1 N1 124.8(4)
C5 C1 C2 116.4(3)
N1 C1 C2 118.7(4)
C1 C2 C3 110.2(3)
C1 C2 H2A 109.6
C3 C2 H2A 109.6
C1 C2 H2B 109.6
C3 C2 H2B 109.6
H2A C2 H2B 108.1
N2 C3 C12 113.6(3)
N2 C3 C2 109.8(3)
C12 C3 C2 111.5(3)
N2 C3 H3 107.2
C12 C3 H3 107.2
C2 C3 H3 107.2
N2 C4 C5 111.6(3)
N2 C4 C24 112.6(3)
C5 C4 C24 111.3(3)
N2 C4 H4 107.0
C5 C4 H4 107.0
C24 C4 H4 107.0
C1 C5 C30 120.2(4)
C1 C5 C4 119.7(3)
C30 C5 C4 120.1(3)
C11 C6 C7 119.5(4)
C11 C6 N1 122.1(4)
C7 C6 N1 118.3(5)
C8 C7 C6 120.1(6)
C8 C7 H7 120.0
C6 C7 H7 120.0
C9 C8 C7 120.7(6)
C9 C8 H8 119.7
C7 C8 H8 119.7
C8 C9 C10 119.6(6)
C8 C9 H9 120.2
C10 C9 H9 120.2
C11 C10 C9 120.0(6)
C11 C10 H10 120.0
C9 C10 H10 120.0
C10 C11 C6 120.0(6)
C10 C11 H11 120.0
C6 C11 H11 120.0
C13 C12 C17 117.7(4)
C13 C12 C3 122.1(3)
C17 C12 C3 120.3(4)
C12 C13 C14 120.2(4)
C12 C13 H13 119.9
C14 C13 H13 119.9
C15 C14 C13 119.8(4)
C15 C14 H14 120.1
C13 C14 H14 120.1
C16 C15 C14 121.3(4)
C16 C15 Cl1 119.8(4)
C14 C15 Cl1 119.0(4)
C15 C16 C17 119.4(4)
C15 C16 H16 120.3
C17 C16 H16 120.3
C16 C17 C12 121.6(4)
C16 C17 H17 119.2
C12 C17 H17 119.2
C19 C18 N2 121.8(4)
C19 C18 C23 117.1(4)
N2 C18 C23 121.1(4)
C18 C19 C20 120.5(4)
C18 C19 H19 119.7
C20 C19 H19 119.7
C21 C20 C19 121.4(5)
C21 C20 H20 119.3
C19 C20 H20 119.3
C20 C21 C22 118.7(4)
C20 C21 H21 120.6
C22 C21 H21 120.6
C21 C22 C23 121.0(5)
C21 C22 H22 119.5
C23 C22 H22 119.5
C22 C23 C18 121.2(4)
C22 C23 H23 119.4
C18 C23 H23 119.4
C25 C24 C29 118.0(4)
C25 C24 C4 122.2(3)
C29 C24 C4 119.8(3)
C26 C25 C24 121.0(4)
C26 C25 H25 119.5
C24 C25 H25 119.5
C27 C26 C25 119.4(4)
C27 C26 H26 120.3
C25 C26 H26 120.3
C26 C27 C28 121.4(4)
C26 C27 Cl2 120.1(3)
C28 C27 Cl2 118.5(3)
C29 C28 C27 117.9(4)
C29 C28 H28 121.1
C27 C28 H28 121.1
C28 C29 C24 122.4(4)
C28 C29 H29 118.8
C24 C29 H29 118.8
O1 C30 O2 121.2(4)
O1 C30 C5 125.2(4)
O2 C30 C5 113.6(4)
O2 C31 C32 107.8(5)
O2 C31 H31A 110.1
C32 C31 H31A 110.2
O2 C31 H31B 110.2
C32 C31 H31B 110.1
H31A C31 H31B 108.5
C31 C32 H32A 109.5
C31 C32 H32B 109.5
H32A C32 H32B 109.5
C31 C32 H32C 109.5
H32A C32 H32C 109.5
H32B C32 H32C 109.5

loop_
_geom_bond_atom_site_label_1
_geom_bond_atom_site_label_2
_geom_bond_distance
Cl1 C15 1.747(5)
Cl2 C27 1.746(5)
N1 C1 1.356(5)
N1 C6 1.410(6)
N1 H1 0.8600
N2 C18 1.393(5)
N2 C3 1.455(5)
N2 C4 1.463(5)
O1 C30 1.215(5)
O2 C30 1.350(5)
O2 C31 1.454(6)
C1 C5 1.344(6)
C1 C2 1.499(6)
C2 C3 1.534(6)
C2 H2A 0.9700
C2 H2B 0.9700
C3 C12 1.513(6)
C3 H3 0.9800
C4 C5 1.513(5)
C4 C24 1.537(5)
C4 H4 0.9800
C5 C30 1.458(6)
C6 C11 1.378(7)
C6 C7 1.389(7)
C7 C8 1.371(8)
C7 H7 0.9300
C8 C9 1.359(11)
C8 H8 0.9300
C9 C10 1.397(10)
C9 H9 0.9300
C10 C11 1.373(8)
C10 H10 0.9300
C11 H11 0.9300
C12 C13 1.382(6)
C12 C17 1.397(5)
C13 C14 1.390(6)
C13 H13 0.9300
C14 C15 1.360(6)
C14 H14 0.9300
C15 C16 1.356(7)
C16 C17 1.363(7)
C16 H16 0.9300
C17 H17 0.9300
C18 C19 1.379(6)
C18 C23 1.395(6)
C19 C20 1.397(6)
C19 H19 0.9300
C20 C21 1.355(7)
C20 H20 0.9300
C21 C22 1.363(7)
C21 H21 0.9300
C22 C23 1.379(6)
C22 H22 0.9300
C23 H23 0.9300
C24 C25 1.379(6)
C24 C29 1.386(6)
C25 C26 1.377(6)
C25 H25 0.9300
C26 C27 1.370(6)
C26 H26 0.9300
C27 C28 1.384(6)
C28 C29 1.370(6)
C28 H28 0.9300
C29 H29 0.9300
C31 C32 1.460(8)
C31 H31A 0.9700
C31 H31B 0.9700
C32 H32A 0.9600
C32 H32B 0.9600
C32 H32C 0.9600

loop_
_geom_hbond_atom_site_label_D
_geom_hbond_atom_site_label_H
_geom_hbond_atom_site_label_A
_geom_hbond_site_symmetry_A
_geom_hbond_distance_DH
_geom_hbond_distance_HA
_geom_hbond_distance_DA
_geom_hbond_angle_DHA
N1 H1 O1 . 0.86 2.02 2.659(5) 130
C4 H4 O2 . 0.98 2.30 2.761(5) 108
C22 H22 O1 1_565 0.93 2.69 3.287(6) 122
